data_2214469
loop_
_publ_author_name
'Hui-Hua Song'
'Ya-Juan Li'

_publ_section_title
Poly[[(2,2-bipyridine-\k^2^<i>N</i>,<i>N</i>')cobalt(II)]-\m~3~-pyridine-3,4-dicarboxylato-\k^4^<i>N</i>:<i>O</i>^2^:<i>O</i>^4^,<i>O</i>^4'^]
_journal_coeditor_code ZL2031
_journal_issue 7
_journal_name_full 'Acta Crystallographica Section E'
_journal_page_first m1789
_journal_page_last m1789
_journal_paper_doi 10.1107/S160053680702541X
_journal_volume 63
_journal_year 2007
_chemical_formula_iupac '[Co (C7 H3 N O4) (C10 H8 N2)]'
_chemical_formula_sum 'C17 H11 Co N3 O4'
_chemical_formula_weight 380.22
_chemical_name_systematic
;
Poly[[(2,2-bipyridine-\k^2^N,N')cobalt(II)]-\m~3~-
pyridine-3,4-dicarboxylato-\k^4^N:O^4^,O^4'^:O^2^]
;
_space_group_IT_number 7
_symmetry_cell_setting monoclinic
_symmetry_space_group_name_Hall 'P -2yc'
_symmetry_space_group_name_H-M 'P 1 c 1'
_atom_sites_solution_hydrogens geom
_atom_sites_solution_primary direct
_atom_sites_solution_secondary difmap
_audit_creation_method SHELXL-97
_cell_angle_alpha 90.00
_cell_angle_beta 122.38(2)
_cell_angle_gamma 90.00
_cell_formula_units_Z 2
_cell_length_a 7.6088(15)
_cell_length_b 9.3094(19)
_cell_length_c 12.270(4)
_cell_measurement_reflns_used 2320
_cell_measurement_temperature 113(2)
_cell_measurement_theta_max 22.5
_cell_measurement_theta_min 2.3
_cell_volume 734.0(4)
_computing_cell_refinement CrystalClear
_computing_data_collection 'CrystalClear (Rigaku/MSC, 2005)'
_computing_data_reduction CrystalClear
_computing_molecular_graphics 'SHELXTL (Sheldrick, 1997b)'
_computing_publication_material SHELXTL
_computing_structure_refinement 'SHELXL97 (Sheldrick, 1997a)'
_computing_structure_solution 'SHELXS97 (Sheldrick, 1997a)'
_diffrn_ambient_temperature 113(2)
_diffrn_detector_area_resol_mean 7.31
_diffrn_measured_fraction_theta_full 0.998
_diffrn_measured_fraction_theta_max 0.998
_diffrn_measurement_device_type 'Rigaku Saturn'
_diffrn_measurement_method '\w scans'
_diffrn_radiation_monochromator graphite
_diffrn_radiation_source 'fine-focus sealed tube'
_diffrn_radiation_type MoK\a
_diffrn_radiation_wavelength 0.71073
_diffrn_reflns_av_R_equivalents 0.0479
_diffrn_reflns_av_sigmaI/netI 0.0652
_diffrn_reflns_limit_h_max 9
_diffrn_reflns_limit_h_min -10
_diffrn_reflns_limit_k_max 12
_diffrn_reflns_limit_k_min -12
_diffrn_reflns_limit_l_max 16
_diffrn_reflns_limit_l_min -10
_diffrn_reflns_number 5529
_diffrn_reflns_theta_full 27.91
_diffrn_reflns_theta_max 27.91
_diffrn_reflns_theta_min 2.19
_exptl_absorpt_coefficient_mu 1.199
_exptl_absorpt_correction_T_max 0.9536
_exptl_absorpt_correction_T_min 0.8720
_exptl_absorpt_correction_type multi-scan
_exptl_absorpt_process_details 'CrystalClear (Rigaku/MSC, 2005)'
_exptl_crystal_colour red
_exptl_crystal_density_diffrn 1.720
_exptl_crystal_density_method 'not measured'
_exptl_crystal_description block
_exptl_crystal_F_000 386
_exptl_crystal_size_max 0.10
_exptl_crystal_size_mid 0.08
_exptl_crystal_size_min 0.04
_refine_diff_density_max 0.363
_refine_diff_density_min -0.391
_refine_ls_abs_structure_details 'Flack (1983), with 744 Friedel pairs'
_refine_ls_abs_structure_Flack 0.011(17)
_refine_ls_extinction_method none
_refine_ls_goodness_of_fit_ref 0.996
_refine_ls_hydrogen_treatment constr
_refine_ls_matrix_type full
_refine_ls_number_parameters 226
_refine_ls_number_reflns 2503
_refine_ls_number_restraints 2
_refine_ls_restrained_S_all 0.996
_refine_ls_R_factor_all 0.0427
_refine_ls_R_factor_gt 0.0357
_refine_ls_shift/su_max 0.001
_refine_ls_shift/su_mean 0.000
_refine_ls_structure_factor_coef Fsqd
_refine_ls_weighting_details 'calc w=1/[\s^2^(Fo^2^)+(0.0340P)^2^] where P=(Fo^2^+2Fc^2^)/3'
_refine_ls_weighting_scheme calc
_refine_ls_wR_factor_gt 0.0728
_refine_ls_wR_factor_ref 0.0759
_reflns_number_gt 2213
_reflns_number_total 2503
_reflns_threshold_expression I>2sigma(I)
_cod_data_source_file zl2031.cif
_cod_data_source_block I
_cod_depositor_comments
;
The following automatic conversions were performed:
'_symmetry_cell_setting' value 'Monoclinic' changed to 'monoclinic'
according to '/home/saulius/struct/CIF-dictionaries/cif_core.dic'
dictionary named 'cif_core.dic' version 2.4.1 from
2010-06-29.

'_refine_ls_hydrogen_treatment' value 'CONSTR' changed to
'constr' according to '/home/saulius/struct/CIF-dictionaries/cif_core.dic'
dictionary named 'cif_core.dic' version 2.4.1 from 2010-06-29.

Automatic conversion script
Id: cif_fix_enum 1527 2010-12-29 10:47:43Z saulius 

The following automatic conversions were performed:

'_symmetry_cell_setting' value 'Monoclinic' changed to 'monoclinic'
according to /home/saulius/struct/CIF-dictionaries/cif_core.dic
dictionary named 'cif_core.dic' version 2.4.1 from
2010-06-29.

'_refine_ls_hydrogen_treatment' value 'CONSTR' changed
to 'constr' according to
/home/saulius/struct/CIF-dictionaries/cif_core.dic dictionary named
'cif_core.dic' version 2.4.1 from 2010-06-29.

Automatic conversion script
Id: cif_fix_values 1715 2011-07-08 13:25:40Z adriana 
;
_cod_original_cell_volume 734.0(3)
_cod_original_sg_symbol_H-M 'P c'
_cod_database_code 2214469
_cod_database_fobs_code 2214469

loop_
_symmetry_equiv_pos_as_xyz
'x, y, z'
'x, -y, z+1/2'

loop_
_atom_site_type_symbol
_atom_site_label
_atom_site_fract_x
_atom_site_fract_y
_atom_site_fract_z
_atom_site_U_iso_or_equiv
_atom_site_adp_type
_atom_site_calc_flag
_atom_site_refinement_flags
_atom_site_occupancy
Co Co1 0.50834(8) 0.24293(4) 0.20068(6) 0.00871(11) Uani d . 1
O O1 0.4769(4) 0.0409(2) 0.2777(3) 0.0112(5) Uani d . 1
O O2 0.2656(4) 0.2200(3) 0.2460(3) 0.0113(6) Uani d . 1
O O3 -0.2251(4) 0.2032(3) 0.2097(3) 0.0129(6) Uani d . 1
O O4 -0.1534(4) 0.0769(3) 0.0818(2) 0.0127(5) Uani d . 1
N N1 0.2994(5) -0.1568(3) 0.5116(3) 0.0099(6) Uani d . 1
N N2 0.4530(5) 0.4600(3) 0.1544(3) 0.0128(6) Uani d . 1
N N3 0.6816(5) 0.3421(3) 0.3838(3) 0.0120(7) Uani d . 1
C C1 0.3287(5) 0.0950(3) 0.2830(4) 0.0101(7) Uani d . 1
C C2 0.2350(6) 0.0062(4) 0.3423(4) 0.0100(7) Uani d . 1
C C3 0.3636(5) -0.0813(3) 0.4451(4) 0.0107(7) Uani d . 1
H H3 0.5052 -0.0892 0.4708 0.013 Uiso calc R 1
C C4 0.0944(5) -0.1461(3) 0.4696(4) 0.0110(7) Uani d . 1
H H4 0.0435 -0.2012 0.5122 0.013 Uiso calc R 1
C C5 -0.0422(5) -0.0603(3) 0.3693(4) 0.0113(7) Uani d . 1
H H5 -0.1833 -0.0549 0.3451 0.014 Uiso calc R 1
C C6 0.0253(5) 0.0196(3) 0.3022(3) 0.0092(7) Uani d . 1
C C7 -0.1292(5) 0.1065(3) 0.1871(3) 0.0099(7) Uani d . 1
C C8 0.3328(7) 0.5112(4) 0.0342(4) 0.0154(8) Uani d . 1
H H8 0.2786 0.4457 -0.0360 0.018 Uiso calc R 1
C C9 0.2839(7) 0.6566(4) 0.0078(4) 0.0233(9) Uani d . 1
H H9 0.1985 0.6901 -0.0784 0.028 Uiso calc R 1
C C10 0.3635(7) 0.7499(4) 0.1107(4) 0.0209(9) Uani d . 1
H H10 0.3322 0.8495 0.0960 0.025 Uiso calc R 1
C C11 0.4897(6) 0.6986(4) 0.2361(4) 0.0166(8) Uani d . 1
H H11 0.5466 0.7620 0.3077 0.020 Uiso calc R 1
C C12 0.5303(6) 0.5526(4) 0.2537(4) 0.0114(7) Uani d . 1
C C13 0.6628(6) 0.4874(4) 0.3840(4) 0.0128(8) Uani d . 1
C C14 0.7617(6) 0.5654(4) 0.4969(4) 0.0173(8) Uani d . 1
H H14 0.7477 0.6669 0.4952 0.021 Uiso calc R 1
C C15 0.8815(7) 0.4939(4) 0.6129(4) 0.0217(9) Uani d . 1
H H15 0.9502 0.5458 0.6918 0.026 Uiso calc R 1
C C16 0.9007(7) 0.3454(4) 0.6133(4) 0.0215(9) Uani d . 1
H H16 0.9821 0.2941 0.6920 0.026 Uiso calc R 1
C C17 0.7985(6) 0.2745(4) 0.4967(4) 0.0164(8) Uani d . 1
H H17 0.8117 0.1731 0.4964 0.020 Uiso calc R 1

loop_
_atom_site_aniso_label
_atom_site_aniso_U_11
_atom_site_aniso_U_22
_atom_site_aniso_U_33
_atom_site_aniso_U_12
_atom_site_aniso_U_13
_atom_site_aniso_U_23
Co1 0.00969(18) 0.00813(19) 0.0088(2) -0.0001(2) 0.00528(17) -0.0001(2)
O1 0.0093(12) 0.0120(12) 0.0105(14) 0.0022(9) 0.0040(12) 0.0012(10)
O2 0.0130(14) 0.0106(12) 0.0115(15) -0.0013(10) 0.0073(13) -0.0005(11)
O3 0.0083(13) 0.0113(11) 0.0177(16) 0.0008(10) 0.0061(13) 0.0022(11)
O4 0.0110(13) 0.0182(13) 0.0061(14) -0.0008(11) 0.0028(12) -0.0007(10)
N1 0.0131(16) 0.0094(13) 0.0104(18) 0.0003(12) 0.0084(16) 0.0001(12)
N2 0.0193(18) 0.0105(14) 0.0128(16) -0.0007(12) 0.0114(16) 0.0002(12)
N3 0.0130(16) 0.0113(14) 0.0116(18) -0.0008(12) 0.0066(16) 0.0031(13)
C1 0.0066(16) 0.0113(16) 0.0083(19) -0.0012(13) 0.0012(16) -0.0010(14)
C2 0.0095(17) 0.0102(16) 0.0095(19) 0.0015(14) 0.0046(17) 0.0016(14)
C3 0.0109(17) 0.0110(16) 0.010(2) -0.0048(13) 0.0057(17) -0.0065(14)
C4 0.0116(17) 0.0122(16) 0.0103(19) -0.0027(14) 0.0067(17) -0.0021(14)
C5 0.0095(17) 0.0123(16) 0.0120(19) -0.0006(13) 0.0056(17) -0.0016(14)
C6 0.0093(17) 0.0075(15) 0.0088(19) -0.0017(13) 0.0037(16) -0.0034(13)
C7 0.0098(17) 0.0104(15) 0.0092(19) -0.0017(13) 0.0048(17) 0.0011(13)
C8 0.023(2) 0.0125(18) 0.011(2) -0.0022(16) 0.0093(19) 0.0011(15)
C9 0.033(2) 0.0196(19) 0.014(2) 0.0044(18) 0.010(2) 0.0055(17)
C10 0.034(2) 0.0096(17) 0.022(2) 0.0023(17) 0.016(2) 0.0039(16)
C11 0.022(2) 0.0116(16) 0.017(2) -0.0013(15) 0.010(2) -0.0012(15)
C12 0.0102(16) 0.0113(16) 0.014(2) -0.0036(14) 0.0070(18) -0.0030(14)
C13 0.0105(17) 0.0149(18) 0.016(2) -0.0003(15) 0.0087(18) -0.0014(16)
C14 0.021(2) 0.0140(17) 0.016(2) -0.0063(15) 0.009(2) -0.0079(16)
C15 0.026(2) 0.020(2) 0.013(2) -0.0017(17) 0.006(2) -0.0076(17)
C16 0.026(2) 0.021(2) 0.015(2) 0.0049(17) 0.009(2) 0.0022(17)
C17 0.0186(19) 0.0164(17) 0.015(2) 0.0002(15) 0.0094(19) 0.0011(15)

loop_
_atom_type_symbol
_atom_type_description
_atom_type_scat_dispersion_real
_atom_type_scat_dispersion_imag
_atom_type_scat_source
C C 0.0033 0.0016 'International Tables Vol C Tables 4.2.6.8 and 6.1.1.4'
H H 0.0000 0.0000 'International Tables Vol C Tables 4.2.6.8 and 6.1.1.4'
N N 0.0061 0.0033 'International Tables Vol C Tables 4.2.6.8 and 6.1.1.4'
O O 0.0106 0.0060 'International Tables Vol C Tables 4.2.6.8 and 6.1.1.4'
Co Co 0.3494 0.9721 'International Tables Vol C Tables 4.2.6.8 and 6.1.1.4'

loop_
_geom_angle_atom_site_label_1
_geom_angle_atom_site_label_2
_geom_angle_atom_site_label_3
_geom_angle_site_symmetry_1
_geom_angle_site_symmetry_3
_geom_angle
O3 Co1 N2 1_655 . 104.20(11)
O3 Co1 N3 1_655 . 89.16(12)
N2 Co1 N3 . . 77.63(12)
O3 Co1 N1 1_655 2_554 97.62(11)
N2 Co1 N1 . 2_554 98.26(12)
N3 Co1 N1 . 2_554 172.80(12)
O3 Co1 O1 1_655 . 99.20(10)
N2 Co1 O1 . . 154.86(9)
N3 Co1 O1 . . 93.81(11)
N1 Co1 O1 2_554 . 87.51(10)
O3 Co1 O2 1_655 . 157.94(10)
N2 Co1 O2 . . 95.05(10)
N3 Co1 O2 . . 84.49(11)
N1 Co1 O2 2_554 . 90.04(10)
O1 Co1 O2 . . 60.33(9)
O3 Co1 C1 1_655 . 129.11(11)
N2 Co1 C1 . . 124.77(11)
N3 Co1 C1 . . 88.61(11)
N1 Co1 C1 2_554 . 88.97(11)
O1 Co1 C1 . . 30.42(9)
O2 Co1 C1 . . 29.91(10)
C1 O1 Co1 . . 89.25(19)
C1 O2 Co1 . . 88.32(18)
C7 O3 Co1 . 1_455 142.7(2)
C3 N1 C4 . . 116.4(3)
C3 N1 Co1 . 2 123.3(2)
C4 N1 Co1 . 2 118.2(2)
C8 N2 C12 . . 118.7(3)
C8 N2 Co1 . . 124.4(2)
C12 N2 Co1 . . 116.7(2)
C17 N3 C13 . . 118.6(4)
C17 N3 Co1 . . 125.9(2)
C13 N3 Co1 . . 115.4(3)
O2 C1 O1 . . 122.1(3)
O2 C1 C2 . . 119.8(3)
O1 C1 C2 . . 118.0(3)
O2 C1 Co1 . . 61.77(16)
O1 C1 Co1 . . 60.33(16)
C2 C1 Co1 . . 175.8(3)
C3 C2 C6 . . 119.5(3)
C3 C2 C1 . . 118.6(3)
C6 C2 C1 . . 121.7(3)
N1 C3 C2 . . 123.6(3)
N1 C3 H3 . . 118.2
C2 C3 H3 . . 118.2
N1 C4 C5 . . 123.4(3)
N1 C4 H4 . . 118.3
C5 C4 H4 . . 118.3
C4 C5 C6 . . 120.1(3)
C4 C5 H5 . . 120.0
C6 C5 H5 . . 120.0
C5 C6 C2 . . 117.1(3)
C5 C6 C7 . . 119.5(3)
C2 C6 C7 . . 123.3(3)
O4 C7 O3 . . 127.0(3)
O4 C7 C6 . . 117.8(3)
O3 C7 C6 . . 115.2(3)
N2 C8 C9 . . 122.7(4)
N2 C8 H8 . . 118.6
C9 C8 H8 . . 118.6
C10 C9 C8 . . 117.8(4)
C10 C9 H9 . . 121.1
C8 C9 H9 . . 121.1
C9 C10 C11 . . 120.1(3)
C9 C10 H10 . . 119.9
C11 C10 H10 . . 119.9
C12 C11 C10 . . 118.3(4)
C12 C11 H11 . . 120.8
C10 C11 H11 . . 120.8
N2 C12 C11 . . 122.3(4)
N2 C12 C13 . . 115.3(3)
C11 C12 C13 . . 122.3(3)
N3 C13 C14 . . 121.6(4)
N3 C13 C12 . . 114.5(3)
C14 C13 C12 . . 123.8(3)
C13 C14 C15 . . 119.1(3)
C13 C14 H14 . . 120.5
C15 C14 H14 . . 120.5
C14 C15 C16 . . 119.6(4)
C14 C15 H15 . . 120.2
C16 C15 H15 . . 120.2
C17 C16 C15 . . 118.2(4)
C17 C16 H16 . . 120.9
C15 C16 H16 . . 120.9
N3 C17 C16 . . 123.0(3)
N3 C17 H17 . . 118.5
C16 C17 H17 . . 118.5

loop_
_geom_bond_atom_site_label_1
_geom_bond_atom_site_label_2
_geom_bond_site_symmetry_2
_geom_bond_distance
Co1 O3 1_655 2.005(2)
Co1 N2 . 2.081(3)
Co1 N3 . 2.113(3)
Co1 N1 2_554 2.145(3)
Co1 O1 . 2.175(2)
Co1 O2 . 2.206(2)
Co1 C1 . 2.503(3)
O1 C1 . 1.267(4)
O2 C1 . 1.249(4)
O3 C7 . 1.279(4)
O3 Co1 1_455 2.005(2)
O4 C7 . 1.235(4)
N1 C3 . 1.350(4)
N1 C4 . 1.359(4)
N1 Co1 2 2.145(3)
N2 C8 . 1.339(5)
N2 C12 . 1.344(5)
N3 C17 . 1.336(5)
N3 C13 . 1.361(4)
C1 C2 . 1.509(4)
C2 C3 . 1.375(5)
C2 C6 . 1.401(4)
C3 H3 . 0.9500
C4 C5 . 1.365(5)
C4 H4 . 0.9500
C5 C6 . 1.395(4)
C5 H5 . 0.9500
C6 C7 . 1.501(5)
C8 C9 . 1.395(5)
C8 H8 . 0.9500
C9 C10 . 1.377(6)
C9 H9 . 0.9500
C10 C11 . 1.391(6)
C10 H10 . 0.9500
C11 C12 . 1.384(5)
C11 H11 . 0.9500
C12 C13 . 1.488(6)
C13 C14 . 1.377(5)
C14 C15 . 1.382(6)
C14 H14 . 0.9500
C15 C16 . 1.390(5)
C15 H15 . 0.9500
C16 C17 . 1.377(6)
C16 H16 . 0.9500
C17 H17 . 0.9500

loop_
_geom_hbond_atom_site_label_D
_geom_hbond_atom_site_label_H
_geom_hbond_atom_site_label_A
_geom_hbond_site_symmetry_A
_geom_hbond_distance_DH
_geom_hbond_distance_HA
_geom_hbond_distance_DA
_geom_hbond_angle_DHA
C3 H3 O4 2_655 0.95 2.20 3.118(4) 163.0
C4 H4 O2 2 0.95 2.43 2.990(5) 117.2
C4 H4 O4 2 0.95 2.38 2.940(4) 117.0
C5 H5 O1 1_455 0.95 2.42 3.337(4) 161.2
C10 H10 O1 1_565 0.95 2.59 3.224(5) 124.0
C14 H14 O4 2_665 0.95 2.55 3.445(4) 156.2
C17 H17 O4 2_655 0.95 2.51 3.394(4) 155.4

loop_
_geom_torsion_atom_site_label_1
_geom_torsion_atom_site_label_2
_geom_torsion_atom_site_label_3
_geom_torsion_atom_site_label_4
_geom_torsion_site_symmetry_1
_geom_torsion
O3 Co1 O1 C1 1_655 170.5(2)
N2 Co1 O1 C1 . 12.0(4)
N3 Co1 O1 C1 . 80.7(2)
N1 Co1 O1 C1 2_554 -92.2(2)
O2 Co1 O1 C1 . -0.7(2)
O3 Co1 O2 C1 1_655 -22.9(4)
N2 Co1 O2 C1 . -173.9(2)
N3 Co1 O2 C1 . -96.8(2)
N1 Co1 O2 C1 2_554 87.9(2)
O1 Co1 O2 C1 . 0.7(2)
O3 Co1 N2 C8 1_655 94.4(3)
N3 Co1 N2 C8 . -179.7(3)
N1 Co1 N2 C8 2_554 -5.7(3)
O1 Co1 N2 C8 . -107.5(3)
O2 Co1 N2 C8 . -96.4(3)
C1 Co1 N2 C8 . -100.2(3)
O3 Co1 N2 C12 1_655 -91.3(2)
N3 Co1 N2 C12 . -5.3(2)
N1 Co1 N2 C12 2_554 168.7(2)
O1 Co1 N2 C12 . 66.8(4)
O2 Co1 N2 C12 . 77.9(2)
C1 Co1 N2 C12 . 74.2(3)
O3 Co1 N3 C17 1_655 -73.7(3)
N2 Co1 N3 C17 . -178.4(3)
O1 Co1 N3 C17 . 25.5(3)
O2 Co1 N3 C17 . 85.2(3)
C1 Co1 N3 C17 . 55.5(3)
O3 Co1 N3 C13 1_655 109.0(2)
N2 Co1 N3 C13 . 4.2(2)
O1 Co1 N3 C13 . -151.9(2)
O2 Co1 N3 C13 . -92.2(2)
C1 Co1 N3 C13 . -121.9(2)
Co1 O2 C1 O1 . -1.3(4)
Co1 O2 C1 C2 . 175.5(3)
Co1 O1 C1 O2 . 1.3(4)
Co1 O1 C1 C2 . -175.5(3)
O3 Co1 C1 O2 1_655 169.13(19)
N2 Co1 C1 O2 . 7.5(3)
N3 Co1 C1 O2 . 81.3(2)
N1 Co1 C1 O2 2_554 -91.9(2)
O1 Co1 C1 O2 . -178.7(4)
O3 Co1 C1 O1 1_655 -12.2(3)
N2 Co1 C1 O1 . -173.8(2)
N3 Co1 C1 O1 . -99.9(2)
N1 Co1 C1 O1 2_554 86.8(2)
O2 Co1 C1 O1 . 178.7(4)
O2 C1 C2 C3 . -141.3(4)
O1 C1 C2 C3 . 35.7(5)
O2 C1 C2 C6 . 33.5(5)
O1 C1 C2 C6 . -149.5(3)
C4 N1 C3 C2 . 1.9(5)
Co1 N1 C3 C2 2 -161.7(3)
C6 C2 C3 N1 . -0.1(5)
C1 C2 C3 N1 . 174.8(3)
C3 N1 C4 C5 . -2.6(5)
Co1 N1 C4 C5 2 161.8(3)
N1 C4 C5 C6 . 1.6(5)
C4 C5 C6 C2 . 0.3(5)
C4 C5 C6 C7 . 176.3(3)
C3 C2 C6 C5 . -1.0(5)
C1 C2 C6 C5 . -175.8(3)
C3 C2 C6 C7 . -176.8(3)
C1 C2 C6 C7 . 8.4(5)
Co1 O3 C7 O4 1_455 81.2(5)
Co1 O3 C7 C6 1_455 -97.6(4)
C5 C6 C7 O4 . -119.0(3)
C2 C6 C7 O4 . 56.7(5)
C5 C6 C7 O3 . 59.9(4)
C2 C6 C7 O3 . -124.4(3)
C12 N2 C8 C9 . -0.2(5)
Co1 N2 C8 C9 . 174.0(3)
N2 C8 C9 C10 . -0.1(6)
C8 C9 C10 C11 . 0.5(6)
C9 C10 C11 C12 . -0.6(5)
C8 N2 C12 C11 . 0.2(5)
Co1 N2 C12 C11 . -174.5(2)
C8 N2 C12 C13 . -179.8(3)
Co1 N2 C12 C13 . 5.6(4)
C10 C11 C12 N2 . 0.2(5)
C10 C11 C12 C13 . -179.8(3)
C17 N3 C13 C14 . 0.3(5)
Co1 N3 C13 C14 . 177.9(3)
C17 N3 C13 C12 . 179.8(3)
Co1 N3 C13 C12 . -2.7(3)
N2 C12 C13 N3 . -1.8(4)
C11 C12 C13 N3 . 178.2(3)
N2 C12 C13 C14 . 177.6(3)
C11 C12 C13 C14 . -2.3(5)
N3 C13 C14 C15 . -0.5(5)
C12 C13 C14 C15 . -179.9(3)
C13 C14 C15 C16 . 0.3(5)
C14 C15 C16 C17 . 0.1(6)
C13 N3 C17 C16 . 0.1(5)
Co1 N3 C17 C16 . -177.2(3)
C15 C16 C17 N3 . -0.3(6)
